data_1558964
loop_
_publ_author_name
'Christensen, A. Norlund'
'Hazell, R. G.'
'Lehmann, M. S.'
'Nielsen, M.'

_publ_section_title
;
 Crystal Structure of 2-[N-Morpholino]ethane Sulfonic Acid Hydrate,
 C6H15NO5S
;
_journal_name_full 'Acta Chemica Scandinavica'
_journal_page_first 753
_journal_page_last 756
_journal_paper_doi 10.3891/acta.chem.scand.47-0753
_journal_volume 47
_journal_year 1993
_chemical_formula_moiety 'C6 H13 N O4 S, H2 O'
_chemical_formula_sum 'C6 H15 N O5 S'
_chemical_formula_weight 213.25
_chemical_name_common
;
2-[N-Morpholino]ethane Sulfonic Acid Hydrate
;
_space_group_IT_number 14
_space_group_name_Hall '-P 2ybc'
_space_group_name_H-M_alt 'P 1 21/c 1'
_symmetry_cell_setting monoclinic
_symmetry_Int_Tables_number 14
_symmetry_space_group_name_Hall '-P 2ybc'
_symmetry_space_group_name_H-M 'P 1 21/c 1'
_cell_angle_alpha 90.
_cell_angle_beta 93.77(3)
_cell_angle_gamma 90.
_cell_formula_units_Z 4
_cell_length_a 8.632(4)
_cell_length_b 9.985(6)
_cell_length_c 11.150(6)
_cell_volume 958.9(9)
_diffrn_ambient_temperature 293
_diffrn_radiation_probe x-ray
_diffrn_radiation_type MoK\a
_diffrn_radiation_wavelength 0.71069
_exptl_absorpt_coefficient_mu 0.34
_exptl_crystal_density_diffrn 1.51
_exptl_crystal_F_000 456
_refine_ls_number_reflns 1020
_refine_ls_R_factor_gt 0.073
_refine_ls_wR_factor_gt 0.075
_cod_data_source_file Acta-Chem-Scand-1993-47-753.cif
_cod_data_source_block 1
_cod_original_sg_symbol_H-M 'P 21/c'
_cod_database_code 1558964

loop_
_space_group_symop_id
_space_group_symop_operation_xyz
1 x,y,z
2 -x,1/2+y,1/2-z
3 -x,-y,-z
4 x,1/2-y,1/2+z

loop_
_atom_site_label
_atom_site_type_symbol
_atom_site_thermal_displace_type
_atom_site_fract_x
_atom_site_fract_y
_atom_site_fract_z
_atom_site_occupancy
_atom_site_U_iso_or_equiv
_atom_site_calc_flag
_atom_site_refinement_flags
_atom_site_disorder_assembly
_atom_site_disorder_group
S S Uiso 0.7840(2) 0.7209(2) 0.4773(2) 1.000 0.0360(10) . . . .
O1 O Uiso 0.7941(8) 0.8628(6) 0.5073(5) 1.000 0.063(4) . . . .
O2 O Uiso 0.6472(7) 0.6928(7) 0.4009(5) 1.000 0.058(4) . . . .
O3 O Uiso 0.9254(8) 0.6678(8) 0.4342(6) 1.000 0.078(5) . . . .
O4 O Uiso 0.6156(6) 0.2300(6) 0.8805(5) 1.000 0.044(3) . . . .
N N Uiso 0.7412(7) 0.4182(6) 0.7179(5) 1.000 0.032(3) . . . .
C1 C Uiso 0.7585(9) 0.6396(8) 0.6176(6) 1.000 0.038(4) . . . .
Ow O Uiso 0.0282(10) 0.0242(11) 0.3109(11) 1.000 0.172(9) . . . .
C2 C Uiso 0.7353(9) 0.4899(8) 0.5987(6) 1.000 0.038(4) . . . .
C3 C Uiso 0.6058(8) 0.4534(8) 0.7917(8) 1.000 0.035(4) . . . .
C4 C Uiso 0.6158(11) 0.3696(8) 0.9054(7) 1.000 0.047(5) . . . .
C5 C Uiso 0.7458(10) 0.1951(8) 0.8150(8) 1.000 0.045(5) . . . .
C6 C Uiso 0.7401(9) 0.2683(8) 0.6951(7) 1.000 0.039(4) . . . .
H1 H Uiso 0.67000 0.67600 0.65200 1.000 0.0500 . . . .
H2 H Uiso 0.84800 0.65400 0.67000 1.000 0.0500 . . . .
H3 H Uiso 0.81600 0.45600 0.55200 1.000 0.0500 . . . .
H4 H Uiso 0.63800 0.47500 0.55600 1.000 0.0500 . . . .
H5 H Uiso 0.83400 0.44000 0.76200 1.000 0.0500 . . . .
H6 H Uiso 0.51100 0.43600 0.74700 1.000 0.0500 . . . .
H7 H Uiso 0.61100 0.54600 0.81200 1.000 0.0500 . . . .
H8 H Uiso 0.53000 0.39000 0.95100 1.000 0.0500 . . . .
H9 H Uiso 0.71000 0.39100 0.59100 1.000 0.0500 . . . .
H10 H Uiso 0.82800 0.24400 0.65300 1.000 0.0500 . . . .
H11 H Uiso 0.64800 0.24300 0.64900 1.000 0.0500 . . . .
H12 H Uiso 0.83900 0.21900 0.86100 1.000 0.0500 . . . .
H13 H Uiso 0.74500 0.10100 0.80100 1.000 0.0500 . . . .
H14 H Uiso 0.09000 0.03900 0.24400 1.000 0.0500 . . . .
H15 H Uiso 0.06100 0.08700 0.37200 1.000 0.0500 . . . .

loop_
_atom_type_symbol
_atom_type_description
_atom_type_scat_dispersion_real
_atom_type_scat_dispersion_imag
_atom_type_scat_source
C C 0.0033 0.0016 ' International Tables Vol C Tables 4.2.6.8 and 6.1.1.4'
H H 0.0000 0.0000 ' International Tables Vol C Tables 4.2.6.8 and 6.1.1.4'
N N 0.0061 0.0033 ' International Tables Vol C Tables 4.2.6.8 and 6.1.1.4'
O O 0.0106 0.0060 ' International Tables Vol C Tables 4.2.6.8 and 6.1.1.4'
S S 0.1246 0.1234 ' International Tables Vol C Tables 4.2.6.8 and 6.1.1.4'

loop_
_geom_angle_atom_site_label_1
_geom_angle_atom_site_label_2
_geom_angle_atom_site_label_3
_geom_angle
_geom_angle_site_symmetry_1
_geom_angle_site_symmetry_2
_geom_angle_site_symmetry_3
_geom_angle_publ_flag
O1 S O2 111.1(4) . . . yes
O1 S O3 113.3(4) . . . yes
O1 S C1 104.5(4) . . . yes
O2 S O3 114.3(4) . . . yes
O2 S C1 106.6(4) . . . yes
O3 S C1 106.3(4) . . . yes
C4 O4 C5 110.5(6) . . . yes
C2 N C3 112.7(6) . . . yes
C2 N C6 108.7(5) . . . yes
C3 N C6 108.9(6) . . . yes
C3 N H5 109.00 . . . no
C6 N H5 108.00 . . . no
C2 N H5 109.00 . . . no
S C1 C2 110.3(5) . . . yes
N C2 C1 110.4(5) . . . yes
N C3 C4 108.8(6) . . . yes
O4 C4 C3 112.2(6) . . . yes
O4 C5 C6 110.6(7) . . . yes
N C6 C5 109.1(6) . . . yes
S C1 H1 109.00 . . . no
S C1 H2 109.00 . . . no
C2 C1 H1 109.00 . . . no
C2 C1 H2 109.00 . . . no
H1 C1 H2 110.00 . . . no
H14 Ow H15 107.00 . . . no
N C2 H3 109.00 . . . no
N C2 H9 67.00 . . . no
C1 C2 H3 109.00 . . . no
N C2 H4 110.00 . . . no
C1 C2 H9 174.00 . . . no
H3 C2 H4 109.00 . . . no
H3 C2 H9 77.00 . . . no
H4 C2 H9 68.00 . . . no
C1 C2 H4 109.00 . . . no
N C3 H6 110.00 . . . no
N C3 H7 109.00 . . . no
C4 C3 H7 110.00 . . . no
H6 C3 H7 109.00 . . . no
C4 C3 H6 110.00 . . . no
O4 C4 H8 109.00 . . . no
C3 C4 H8 109.00 . . . no
O4 C5 H13 109.00 . . . no
C6 C5 H12 109.00 . . . no
O4 C5 H12 109.00 . . . no
H12 C5 H13 109.00 . . . no
C6 C5 H13 109.00 . . . no
N C6 H10 110.00 . . . no
N C6 H11 110.00 . . . no
C5 C6 H11 109.00 . . . no
H10 C6 H11 109.00 . . . no
C5 C6 H10 109.00 . . . no

loop_
_geom_bond_atom_site_label_1
_geom_bond_atom_site_label_2
_geom_bond_distance
_geom_bond_site_symmetry_1
_geom_bond_site_symmetry_2
_geom_bond_publ_flag
S O1 1.457(6) . . yes
S O2 1.438(6) . . yes
S O3 1.442(7) . . yes
S C1 1.789(7) . . yes
O4 C4 1.421(10) . . yes
O4 C5 1.423(10) . . yes
N C2 1.508(9) . . yes
N C3 1.514(10) . . yes
N C6 1.518(10) . . yes
N H5 0.9400 . . no
C1 C2 1.521(11) . . no
C3 C4 1.517(12) . . no
C5 C6 1.522(12) . . no
C1 H1 0.9500 . . no
C1 H2 0.9500 . . no
Ow H14 0.9600 . . no
Ow H15 0.9600 . . no
C2 H9 1.0100 . . no
C2 H3 0.9600 . . no
C2 H4 0.9500 . . no
C3 H7 0.9500 . . no
C3 H6 0.9500 . . no
C4 H8 0.9500 . . no
C5 H12 0.9600 . . no
C5 H13 0.9500 . . no
C6 H11 0.9500 . . no
C6 H10 0.9500 . . no

loop_
_geom_hbond_atom_site_label_D
_geom_hbond_atom_site_label_H
_geom_hbond_atom_site_label_A
_geom_hbond_distance_DH
_geom_hbond_distance_HA
_geom_hbond_distance_DA
_geom_hbond_angle_DHA
_geom_hbond_site_symmetry_A
_geom_hbond_publ_flag
N H5 Ow 0.9400 1.7600 2.684(11) 166.00 4_655 yes
Ow H14 O3 0.9600 2.3600 3.135(14) 137.00 2_645 yes
Ow H15 O1 0.9600 1.8500 2.707(13) 149.00 3_666 yes
C1 H1 O4 0.9500 2.5300 3.354(10) 146.00 2_656 yes
C2 H3 O3 0.9600 2.5500 3.367(11) 143.00 3_766 yes
C3 H6 O2 0.9500 2.4400 3.301(10) 152.00 3_666 yes
C6 H10 O3 0.9500 2.5500 3.372(11) 144.00 3_766 yes

loop_
_geom_torsion_atom_site_label_1
_geom_torsion_atom_site_label_2
_geom_torsion_atom_site_label_3
_geom_torsion_atom_site_label_4
_geom_torsion
_geom_torsion_site_symmetry_1
_geom_torsion_site_symmetry_2
_geom_torsion_site_symmetry_3
_geom_torsion_site_symmetry_4
_geom_torsion_publ_flag
O1 S C1 C2 176.3(5) . . . . no
O2 S C1 C2 58.5(6) . . . . no
O3 S C1 C2 -63.7(6) . . . . no
C5 O4 C4 C3 60.8(9) . . . . no
C4 O4 C5 C6 -61.2(8) . . . . no
C2 N C6 C5 -179.9(6) . . . . no
C3 N C2 C1 67.0(8) . . . . no
C6 N C2 C1 -172.3(6) . . . . no
C2 N C3 C4 176.1(6) . . . . no
C6 N C3 C4 55.4(8) . . . . no
C3 N C6 C5 -56.8(8) . . . . no
S C1 C2 N 170.3(5) . . . . no
N C3 C4 O4 -58.0(9) . . . . no
O4 C5 C6 N 59.7(8) . . . . no
